data_4507740
loop_
_publ_author_name
'Saha, Rajat'
'Dey, Sanjoy Kumar'
'Biswas, Susobhan'
'Jana, Atish Dipankar'
'Kumar, Sanjay'

_publ_section_title
;
 Transformation of a Mother Crystal to a Daughter Crystal through
 Amorphous Phase: De-assembly of Coordination Helices upon Heating and
 Re-assembly through Aquation
;
_journal_issue 5
_journal_name_full 'Crystal Growth &amp; Design'
_journal_page_first 2135
_journal_paper_doi 10.1021/cg400224a
_journal_volume 13
_journal_year 2013
_chemical_formula_moiety 'C7 H7 Co N O6, H2 O'
_chemical_formula_sum 'C7 H9 Co N O7'
_chemical_formula_weight 278.08
_chemical_name_systematic
;
 ?
;
_space_group_IT_number 19
_symmetry_cell_setting orthorhombic
_symmetry_Int_Tables_number 19
_symmetry_space_group_name_Hall 'P 2ac 2ab'
_symmetry_space_group_name_H-M 'P 21 21 21'
_atom_sites_solution_hydrogens geom
_atom_sites_solution_primary direct
_atom_sites_solution_secondary difmap
_audit_creation_method SHELXL-97
_cell_angle_alpha 90.00
_cell_angle_beta 90.00
_cell_angle_gamma 90.00
_cell_formula_units_Z 4
_cell_length_a 9.39530(10)
_cell_length_b 7.34220(10)
_cell_length_c 13.9495(2)
_cell_measurement_reflns_used 1753
_cell_measurement_temperature 295(2)
_cell_measurement_theta_max 25.34
_cell_measurement_theta_min 2.61
_cell_volume 962.27(2)
_computing_cell_refinement 'Bruker SMART'
_computing_data_collection 'Bruker SMART'
_computing_data_reduction 'Bruker SHELXTL'
_computing_molecular_graphics 'Ortep-3 for windows (Farrugia, 1997)'
_computing_publication_material 'Platon99 (Spek, 1999)'
_computing_structure_refinement 'SHELXL-97 (Sheldrick, 1997)'
_computing_structure_solution 'SHELXS-97 (Sheldrick, 1997)'
_diffrn_ambient_temperature 295(2)
_diffrn_measured_fraction_theta_full 0.997
_diffrn_measured_fraction_theta_max 0.997
_diffrn_radiation_monochromator graphite
_diffrn_radiation_source 'fine-focus sealed tube'
_diffrn_radiation_type MoK\a
_diffrn_radiation_wavelength 0.71073
_diffrn_reflns_av_R_equivalents 0.0336
_diffrn_reflns_av_sigmaI/netI 0.0303
_diffrn_reflns_limit_h_max 11
_diffrn_reflns_limit_h_min -11
_diffrn_reflns_limit_k_max 8
_diffrn_reflns_limit_k_min -8
_diffrn_reflns_limit_l_max 16
_diffrn_reflns_limit_l_min -16
_diffrn_reflns_number 7279
_diffrn_reflns_theta_full 25.34
_diffrn_reflns_theta_max 25.34
_diffrn_reflns_theta_min 2.61
_exptl_absorpt_coefficient_mu 1.805
_exptl_absorpt_correction_T_max 0.763
_exptl_absorpt_correction_T_min 0.690
_exptl_absorpt_correction_type empirical
_exptl_crystal_colour Pink
_exptl_crystal_density_diffrn 1.919
_exptl_crystal_density_method 'not measured'
_exptl_crystal_description Block
_exptl_crystal_F_000 564
_exptl_crystal_size_max 0.20
_exptl_crystal_size_mid 0.16
_exptl_crystal_size_min 0.14
_refine_diff_density_max 0.399
_refine_diff_density_min -0.453
_refine_diff_density_rms 0.077
_refine_ls_abs_structure_details 'Flack H D (1983), Acta Cryst. A39, 876-881'
_refine_ls_abs_structure_Flack 0.04(2)
_refine_ls_extinction_method none
_refine_ls_goodness_of_fit_ref 1.077
_refine_ls_hydrogen_treatment noref
_refine_ls_matrix_type full
_refine_ls_number_parameters 145
_refine_ls_number_reflns 1753
_refine_ls_number_restraints 1
_refine_ls_restrained_S_all 1.077
_refine_ls_R_factor_all 0.0287
_refine_ls_R_factor_gt 0.0273
_refine_ls_shift/su_max 0.001
_refine_ls_shift/su_mean 0.000
_refine_ls_structure_factor_coef Fsqd
_refine_ls_weighting_details 'calc w=1/[\s^2^(Fo^2^)+(0.0410P)^2^+0.5333P] where P=(Fo^2^+2Fc^2^)/3'
_refine_ls_weighting_scheme calc
_refine_ls_wR_factor_gt 0.0704
_refine_ls_wR_factor_ref 0.0722
_reflns_number_gt 1694
_reflns_number_total 1753
_reflns_threshold_expression >2sigma(I)
_cod_data_source_file cg400224a_si_002.cif
_cod_data_source_block sp1003
_cod_depositor_comments
;
The following automatic conversions were performed:

'_symmetry_cell_setting' value 'Orthorhombic' changed to
'orthorhombic' according to
/home/saulius/struct/CIF-dictionaries/cif_core.dic dictionary named
'cif_core.dic' version 2.4.2 from
2011-04-26.

'_exptl_absorpt_correction_type' value 'Empirical'
changed to 'empirical' according to
/home/saulius/struct/CIF-dictionaries/cif_core.dic dictionary named
'cif_core.dic' version 2.4.2 from 2011-04-26.

Automatic conversion script
Id: cif_fix_values 1891 2012-01-12 08:04:46Z andrius 
;
_cod_database_code 4507740

loop_
_symmetry_equiv_pos_as_xyz
'x, y, z'
'-x+1/2, -y, z+1/2'
'x+1/2, -y+1/2, -z'
'-x, y+1/2, -z+1/2'

loop_
_atom_site_label
_atom_site_type_symbol
_atom_site_fract_x
_atom_site_fract_y
_atom_site_fract_z
_atom_site_U_iso_or_equiv
_atom_site_adp_type
_atom_site_occupancy
_atom_site_symmetry_multiplicity
_atom_site_calc_flag
_atom_site_refinement_flags
Co1 Co 0.35505(4) 0.65190(5) 0.51478(3) 0.01802(13) Uani 1 1 d .
O1W O 0.2721(2) 0.8855(3) 0.45752(19) 0.0326(6) Uani 1 1 d .
H1W1 H 0.1844 0.9168 0.4569 0.039 Uiso 1 1 d R
H2W1 H 0.3172 0.9719 0.4858 0.039 Uiso 1 1 d R
O1 O 0.2085(2) 0.6727(3) 0.62472(17) 0.0246(5) Uani 1 1 d .
O3 O 0.6972(2) 0.0003(3) 0.56567(19) 0.0256(5) Uani 1 1 d .
O4 O 0.5284(2) -0.2108(3) 0.58428(17) 0.0231(5) Uani 1 1 d .
O2 O 0.0820(3) 0.5137(3) 0.72948(18) 0.0301(6) Uani 1 1 d .
O3W O 0.3339(3) 0.1820(4) 0.3621(2) 0.0530(8) Uani 1 1 d D
H1W3 H 0.3843 0.1193 0.3226 0.064 Uiso 1 1 d R
H2W3 H 0.2938 0.2802 0.3395 0.064 Uiso 1 1 d RD
O2W O 0.4951(2) 0.5923(3) 0.40747(17) 0.0268(6) Uani 1 1 d .
H1W2 H 0.5613 0.6044 0.3664 0.032 Uiso 1 1 d R
H2W2 H 0.4562 0.4893 0.3981 0.032 Uiso 1 1 d R
C7 C 0.5722(3) -0.0486(4) 0.5861(2) 0.0195(7) Uani 1 1 d .
C2 C 0.2671(4) 0.2058(5) 0.7015(2) 0.0247(7) Uani 1 1 d .
H2 H 0.1952 0.1882 0.7464 0.030 Uiso 1 1 calc R
C1 C 0.2827(3) 0.3718(4) 0.6566(2) 0.0194(6) Uani 1 1 d .
N1 N 0.3885(3) 0.4034(4) 0.5928(2) 0.0190(6) Uani 1 1 d .
C5 C 0.4809(3) 0.2705(4) 0.5744(2) 0.0195(7) Uani 1 1 d .
H5 H 0.5554 0.2933 0.5322 0.023 Uiso 1 1 calc R
C6 C 0.1825(3) 0.5296(4) 0.6722(2) 0.0200(7) Uani 1 1 d .
C3 C 0.3593(4) 0.0665(4) 0.6792(2) 0.0252(7) Uani 1 1 d .
H3 H 0.3475 -0.0483 0.7063 0.030 Uiso 1 1 calc R
C4 C 0.4704(3) 0.0995(4) 0.6157(2) 0.0206(7) Uani 1 1 d .

loop_
_atom_site_aniso_label
_atom_site_aniso_U_11
_atom_site_aniso_U_22
_atom_site_aniso_U_33
_atom_site_aniso_U_23
_atom_site_aniso_U_13
_atom_site_aniso_U_12
Co1 0.0161(2) 0.0139(2) 0.0240(2) 0.00205(17) 0.00186(16) -0.00006(15)
O1W 0.0238(12) 0.0201(13) 0.0538(17) 0.0104(11) -0.0101(11) -0.0036(9)
O1 0.0216(11) 0.0215(12) 0.0306(13) 0.0058(11) 0.0073(9) 0.0068(10)
O3 0.0174(11) 0.0198(12) 0.0394(14) -0.0039(11) 0.0037(10) -0.0022(9)
O4 0.0193(10) 0.0163(11) 0.0338(13) -0.0026(10) -0.0005(10) 0.0004(9)
O2 0.0297(12) 0.0329(13) 0.0277(13) 0.0042(12) 0.0115(11) 0.0068(11)
O3W 0.071(2) 0.0246(14) 0.0636(19) 0.0106(14) 0.0274(17) 0.0040(14)
O2W 0.0246(12) 0.0322(13) 0.0236(12) -0.0048(10) 0.0071(10) -0.0097(10)
C7 0.0224(16) 0.0187(17) 0.0175(16) 0.0013(13) -0.0017(13) 0.0017(13)
C2 0.0238(15) 0.0242(17) 0.0261(18) 0.0038(14) 0.0105(14) 0.0015(13)
C1 0.0207(14) 0.0201(17) 0.0173(15) 0.0006(13) 0.0031(12) 0.0006(13)
N1 0.0182(13) 0.0164(13) 0.0224(14) -0.0011(10) 0.0006(11) 0.0007(10)
C5 0.0179(14) 0.0184(16) 0.0221(17) 0.0002(13) 0.0014(13) 0.0024(13)
C6 0.0192(16) 0.0236(17) 0.0172(16) -0.0006(13) 0.0005(13) 0.0001(13)
C3 0.0296(16) 0.0172(16) 0.0288(18) 0.0048(13) 0.0043(16) 0.0003(15)
C4 0.0190(14) 0.0205(16) 0.0224(17) -0.0031(13) 0.0004(13) -0.0026(13)

loop_
_atom_type_symbol
_atom_type_description
_atom_type_scat_dispersion_real
_atom_type_scat_dispersion_imag
_atom_type_scat_source
C C 0.0033 0.0016 'International Tables Vol C Tables 4.2.6.8 and 6.1.1.4'
H H 0.0000 0.0000 'International Tables Vol C Tables 4.2.6.8 and 6.1.1.4'
N N 0.0061 0.0033 'International Tables Vol C Tables 4.2.6.8 and 6.1.1.4'
O O 0.0106 0.0060 'International Tables Vol C Tables 4.2.6.8 and 6.1.1.4'
Co Co 0.3494 0.9721 'International Tables Vol C Tables 4.2.6.8 and 6.1.1.4'

loop_
_geom_angle_atom_site_label_1
_geom_angle_atom_site_label_2
_geom_angle_atom_site_label_3
_geom_angle
_geom_angle_site_symmetry_1
_geom_angle_site_symmetry_3
O2W Co1 O1W 98.00(11) . .
O2W Co1 O1 171.83(9) . .
O1W Co1 O1 88.51(10) . .
O2W Co1 O4 86.71(9) . 1_565
O1W Co1 O4 94.12(9) . 1_565
O1 Co1 O4 97.80(9) . 1_565
O2W Co1 N1 95.46(10) . .
O1W Co1 N1 164.94(10) . .
O1 Co1 N1 77.54(9) . .
O4 Co1 N1 93.39(9) 1_565 .
O2W Co1 O3 87.19(9) . 3_456
O1W Co1 O3 88.24(10) . 3_456
O1 Co1 O3 88.08(9) . 3_456
O4 Co1 O3 173.71(9) 1_565 3_456
N1 Co1 O3 85.68(10) . 3_456
Co1 O1W H1W1 126.6 . .
Co1 O1W H2W1 104.6 . .
H1W1 O1W H2W1 106.3 . .
C6 O1 Co1 117.08(19) . .
C7 O3 Co1 127.4(2) . 3_556
C7 O4 Co1 134.5(2) . 1_545
H1W3 O3W H2W3 116.7 . .
Co1 O2W H1W2 160.6 . .
Co1 O2W H2W2 91.5 . .
H1W2 O2W H2W2 107.7 . .
O3 C7 O4 124.7(3) . .
O3 C7 C4 116.6(3) . .
O4 C7 C4 118.7(3) . .
C3 C2 C1 119.2(3) . .
C3 C2 H2 120.4 . .
C1 C2 H2 120.4 . .
N1 C1 C2 121.9(3) . .
N1 C1 C6 114.9(3) . .
C2 C1 C6 123.2(3) . .
C5 N1 C1 118.7(3) . .
C5 N1 Co1 128.4(2) . .
C1 N1 Co1 111.80(19) . .
N1 C5 C4 122.5(3) . .
N1 C5 H5 118.7 . .
C4 C5 H5 118.7 . .
O2 C6 O1 124.1(3) . .
O2 C6 C1 119.6(3) . .
O1 C6 C1 116.2(3) . .
C2 C3 C4 119.1(3) . .
C2 C3 H3 120.4 . .
C4 C3 H3 120.4 . .
C5 C4 C3 118.5(3) . .
C5 C4 C7 119.7(3) . .
C3 C4 C7 121.7(3) . .

loop_
_geom_bond_atom_site_label_1
_geom_bond_atom_site_label_2
_geom_bond_distance
_geom_bond_site_symmetry_2
Co1 O2W 2.041(2) .
Co1 O1W 2.046(2) .
Co1 O1 2.067(2) .
Co1 O4 2.147(2) 1_565
Co1 N1 2.148(3) .
Co1 O3 2.170(2) 3_456
O1W H1W1 0.8554 .
O1W H2W1 0.8595 .
O1 C6 1.266(4) .
O3 C7 1.260(4) .
O3 Co1 2.170(2) 3_556
O4 C7 1.260(4) .
O4 Co1 2.147(2) 1_545
O2 C6 1.243(4) .
O3W H1W3 0.8602 .
O3W H2W3 0.8724 .
O2W H1W2 0.8499 .
O2W H2W2 0.8500 .
C7 C4 1.506(4) .
C2 C3 1.376(5) .
C2 C1 1.378(4) .
C2 H2 0.9300 .
C1 N1 1.354(4) .
C1 C6 1.509(4) .
N1 C5 1.331(4) .
C5 C4 1.385(5) .
C5 H5 0.9300 .
C3 C4 1.390(5) .
C3 H3 0.9300 .
